data_7002200
loop_
_publ_author_name
'Bennett, Martin A.'
'Bhargava, Suresh K.'
'Mirzadeh, Nedaossadat'
'Priv\'er, Steven H.'
'Wagler, J\"org'
'Willis, Anthony C.'

_publ_section_title
;
 Synthesis and interconversions of digold(i), tetragold(i), digold(ii),
 gold(i)--gold(iii) and digold(iii) complexes of fluorine-substituted
 aryl carbanions
;
_journal_issue 36
_journal_name_full 'Dalton Transactions'
_journal_page_first 7537
_journal_page_last 7551
_journal_paper_doi 10.1039/b906769h
_journal_year 2009
_chemical_formula_moiety 'C72 H52 Au4 F4 P4, C H2 Cl2'
_chemical_formula_sum 'C73 H54 Au4 Cl2 F4 P4'
_chemical_formula_weight 1989.81
_chemical_name_systematic
;
?
;
_space_group_IT_number 14
_symmetry_cell_setting monoclinic
_symmetry_space_group_name_Hall '-P 2ybc'
_symmetry_space_group_name_H-M 'P 1 21/c 1'
_atom_sites_solution_hydrogens geom
_atom_sites_solution_primary direct
_atom_sites_solution_secondary difmap
_audit_creation_method SHELXL-97
_cell_angle_alpha 90.00
_cell_angle_beta 101.9280(10)
_cell_angle_gamma 90.00
_cell_formula_units_Z 4
_cell_length_a 14.2878(2)
_cell_length_b 16.7228(3)
_cell_length_c 27.8198(4)
_cell_measurement_reflns_used 320599
_cell_measurement_temperature 100(2)
_cell_measurement_theta_max 28.283
_cell_measurement_theta_min 2.546
_cell_volume 6503.52(18)
_computing_cell_refinement 'HKL Scalepack (Otwinowski & Minor 1997)'
_computing_data_collection 'Nonius Collect, KappaCCD'
_computing_data_reduction 'Denzo and Scalepak (Otwinowski & Minor, 1997)'
_computing_molecular_graphics 'ORTEP32 for windows (Farugia)'
_computing_publication_material 'Ciftab (Sheldrick, 1997)'
_computing_structure_refinement 'SHELXL-97 (Sheldrick, 1997)'
_computing_structure_solution 'SHELXS-97 (Sheldrick, 1990)'
_diffrn_ambient_temperature 100(2)
_diffrn_measured_fraction_theta_full 0.999
_diffrn_measured_fraction_theta_max 0.999
_diffrn_measurement_device_type 'Nonius Kappa CCD area detector'
_diffrn_measurement_method 'phi and omega scans'
_diffrn_radiation_monochromator graphite
_diffrn_radiation_source 'fine-focus sealed tube'
_diffrn_radiation_type MoK\a
_diffrn_radiation_wavelength 0.71073
_diffrn_reflns_av_R_equivalents 0.0746
_diffrn_reflns_av_sigmaI/netI 0.0535
_diffrn_reflns_limit_h_max 18
_diffrn_reflns_limit_h_min -18
_diffrn_reflns_limit_k_max 22
_diffrn_reflns_limit_k_min -22
_diffrn_reflns_limit_l_max 36
_diffrn_reflns_limit_l_min -36
_diffrn_reflns_number 80637
_diffrn_reflns_theta_full 28.00
_diffrn_reflns_theta_max 28.00
_diffrn_reflns_theta_min 2.55
_exptl_absorpt_coefficient_mu 9.230
_exptl_absorpt_correction_T_max 0.640
_exptl_absorpt_correction_T_min 0.359
_exptl_absorpt_correction_type multi-scan
_exptl_absorpt_process_details SORTAV
_exptl_crystal_colour colorless
_exptl_crystal_density_diffrn 2.032
_exptl_crystal_density_method 'not measured'
_exptl_crystal_description piece
_exptl_crystal_F_000 3752
_exptl_crystal_size_max 0.13
_exptl_crystal_size_mid 0.11
_exptl_crystal_size_min 0.05
_refine_diff_density_max 1.505
_refine_diff_density_min -1.756
_refine_diff_density_rms 0.192
_refine_ls_extinction_method none
_refine_ls_goodness_of_fit_ref 1.029
_refine_ls_hydrogen_treatment constr
_refine_ls_matrix_type full
_refine_ls_number_parameters 805
_refine_ls_number_reflns 15654
_refine_ls_number_restraints 33
_refine_ls_restrained_S_all 1.032
_refine_ls_R_factor_all 0.0606
_refine_ls_R_factor_gt 0.0355
_refine_ls_shift/su_max 0.003
_refine_ls_shift/su_mean 0.000
_refine_ls_structure_factor_coef Fsqd
_refine_ls_weighting_details 'calc w=1/[\s^2^(Fo^2^)+(0.0285P)^2^+14.7218P] where P=(Fo^2^+2Fc^2^)/3'
_refine_ls_weighting_scheme calc
_refine_ls_wR_factor_gt 0.0674
_refine_ls_wR_factor_ref 0.0731
_reflns_number_gt 12060
_reflns_number_total 15654
_reflns_threshold_expression >2sigma(I)
_cod_data_source_file b906769h.txt
_cod_data_source_block neda02201
_cod_original_sg_symbol_Hall -P2ybc
_cod_original_sg_symbol_H-M P21/c
_cod_database_code 7002200

loop_
_symmetry_equiv_pos_as_xyz
'x, y, z'
'-x, y+1/2, -z+1/2'
'-x, -y, -z'
'x, -y-1/2, z-1/2'

loop_
_atom_site_label
_atom_site_type_symbol
_atom_site_fract_x
_atom_site_fract_y
_atom_site_fract_z
_atom_site_U_iso_or_equiv
_atom_site_adp_type
_atom_site_occupancy
_atom_site_symmetry_multiplicity
_atom_site_calc_flag
_atom_site_refinement_flags
_atom_site_disorder_assembly
_atom_site_disorder_group
Au1 Au 0.123157(14) 0.316837(12) 0.452480(7) 0.01751(5) Uani 1 1 d . . .
Au2 Au 0.128306(15) 0.135084(12) 0.429087(7) 0.01884(5) Uani 1 1 d . . .
Au3 Au 0.290751(15) 0.197550(12) 0.379979(7) 0.01788(5) Uani 1 1 d . . .
Au4 Au 0.165257(15) 0.340339(12) 0.341147(7) 0.01865(5) Uani 1 1 d . . .
P1 P -0.01844(10) 0.34903(9) 0.39969(5) 0.0196(3) Uani 1 1 d . . .
P2 P 0.19668(10) 0.14492(8) 0.51112(5) 0.0175(3) Uani 1 1 d . . .
P3 P 0.21987(10) 0.09936(8) 0.32707(5) 0.0180(3) Uani 1 1 d . . .
P4 P 0.31221(10) 0.39925(8) 0.36594(5) 0.0190(3) Uani 1 1 d . . .
F1 F -0.1086(3) 0.2247(2) 0.19652(13) 0.0438(10) Uani 1 1 d . . .
F2 F 0.4171(2) 0.4338(2) 0.58563(12) 0.0316(8) Uani 1 1 d . . .
F3 F -0.1939(2) 0.0431(3) 0.30946(14) 0.0483(11) Uani 1 1 d . . .
F4 F 0.5634(2) 0.2519(2) 0.53786(11) 0.0277(7) Uani 1 1 d . . .
C1 C -0.0464(4) 0.3093(3) 0.3374(2) 0.0222(12) Uani 1 1 d . . .
C2 C -0.1400(4) 0.2867(3) 0.3165(2) 0.0282(13) Uani 1 1 d . . .
H2 H -0.1886 0.2912 0.3351 0.034 Uiso 1 1 calc R . .
C3 C -0.1622(4) 0.2577(4) 0.2689(2) 0.0321(14) Uani 1 1 d . . .
H3 H -0.2254 0.2417 0.2541 0.039 Uiso 1 1 calc R . .
C4 C -0.0881(4) 0.2531(4) 0.2438(2) 0.0292(14) Uani 1 1 d . . .
C5 C 0.0037(4) 0.2745(3) 0.2640(2) 0.0277(13) Uani 1 1 d . . .
H5 H 0.0517 0.2697 0.2451 0.033 Uiso 1 1 calc R . .
C6 C 0.0281(4) 0.3035(3) 0.31217(19) 0.0188(11) Uani 1 1 d . . .
C7 C -0.0255(4) 0.4574(3) 0.39447(19) 0.0205(12) Uani 1 1 d . . .
C8 C -0.0060(4) 0.4981(3) 0.35351(19) 0.0227(12) Uani 1 1 d . . .
H8 H 0.0038 0.4686 0.3258 0.027 Uiso 1 1 calc R . .
C9 C -0.0010(4) 0.5807(4) 0.3532(2) 0.0284(13) Uani 1 1 d . . .
H9 H 0.0126 0.6077 0.3254 0.034 Uiso 1 1 calc R . .
C10 C -0.0156(4) 0.6235(4) 0.3931(2) 0.0312(14) Uani 1 1 d . . .
H10 H -0.0103 0.6801 0.3929 0.037 Uiso 1 1 calc R . .
C11 C -0.0376(4) 0.5858(4) 0.4332(2) 0.0323(15) Uani 1 1 d . . .
H11 H -0.0502 0.6164 0.4599 0.039 Uiso 1 1 calc R . .
C12 C -0.0415(4) 0.5036(4) 0.4346(2) 0.0296(14) Uani 1 1 d . . .
H12 H -0.0551 0.4776 0.4627 0.036 Uiso 1 1 calc R . .
C13 C -0.1192(4) 0.3211(3) 0.4269(2) 0.0231(12) Uani 1 1 d . . .
C14 C -0.2047(4) 0.3640(4) 0.4186(2) 0.0316(14) Uani 1 1 d . . .
H14 H -0.2103 0.4124 0.4003 0.038 Uiso 1 1 calc R . .
C15 C -0.2818(4) 0.3359(4) 0.4372(2) 0.0378(16) Uani 1 1 d . . .
H15 H -0.3400 0.3652 0.4314 0.045 Uiso 1 1 calc R . .
C16 C -0.2743(5) 0.2662(4) 0.4637(2) 0.0378(16) Uani 1 1 d . . .
H16 H -0.3275 0.2473 0.4760 0.045 Uiso 1 1 calc R . .
C17 C -0.1902(5) 0.2237(4) 0.4724(3) 0.0376(16) Uani 1 1 d . . .
H17 H -0.1853 0.1757 0.4910 0.045 Uiso 1 1 calc R . .
C18 C -0.1120(4) 0.2505(4) 0.4540(2) 0.0281(13) Uani 1 1 d . . .
H18 H -0.0541 0.2208 0.4600 0.034 Uiso 1 1 calc R . .
C19 C 0.2672(4) 0.2320(3) 0.53384(18) 0.0173(11) Uani 1 1 d . . .
C20 C 0.3461(4) 0.2273(3) 0.57325(19) 0.0218(12) Uani 1 1 d . . .
H20 H 0.3650 0.1770 0.5879 0.026 Uiso 1 1 calc R . .
C21 C 0.3961(4) 0.2948(3) 0.59086(20) 0.0226(12) Uani 1 1 d . . .
H21 H 0.4489 0.2920 0.6179 0.027 Uiso 1 1 calc R . .
C22 C 0.3681(4) 0.3658(3) 0.5686(2) 0.0229(12) Uani 1 1 d . . .
C23 C 0.2915(4) 0.3730(3) 0.5296(2) 0.0210(12) Uani 1 1 d . . .
H23 H 0.2740 0.4243 0.5159 0.025 Uiso 1 1 calc R . .
C24 C 0.2388(4) 0.3052(3) 0.5098(2) 0.0211(12) Uani 1 1 d . . .
C25 C 0.2704(4) 0.0571(3) 0.5312(2) 0.0237(12) Uani 1 1 d . . .
C26 C 0.2735(4) 0.0195(3) 0.5765(2) 0.0260(13) Uani 1 1 d . . .
H26 H 0.2361 0.0400 0.5982 0.031 Uiso 1 1 calc R . .
C27 C 0.3301(4) -0.0469(4) 0.5899(2) 0.0310(14) Uani 1 1 d . . .
H27 H 0.3309 -0.0720 0.6206 0.037 Uiso 1 1 calc R . .
C28 C 0.3860(4) -0.0775(4) 0.5588(2) 0.0289(14) Uani 1 1 d . . .
H28 H 0.4254 -0.1230 0.5682 0.035 Uiso 1 1 calc R . .
C29 C 0.3835(4) -0.0406(4) 0.5139(2) 0.0288(14) Uani 1 1 d . . .
H29 H 0.4213 -0.0612 0.4924 0.035 Uiso 1 1 calc R . .
C30 C 0.3266(4) 0.0258(3) 0.5000(2) 0.0259(13) Uani 1 1 d . . .
H30 H 0.3257 0.0503 0.4691 0.031 Uiso 1 1 calc R . .
C31 C 0.1047(4) 0.1376(3) 0.5482(2) 0.0194(11) Uani 1 1 d . . .
C32 C 0.0228(4) 0.0946(3) 0.5294(2) 0.0301(14) Uani 1 1 d . . .
H32 H 0.0128 0.0734 0.4970 0.036 Uiso 1 1 calc R . .
C33 C -0.0454(4) 0.0821(4) 0.5583(3) 0.0365(16) Uani 1 1 d . . .
H33 H -0.1016 0.0521 0.5457 0.044 Uiso 1 1 calc R . .
C34 C -0.0308(5) 0.1137(4) 0.6053(3) 0.0430(18) Uani 1 1 d . . .
H34 H -0.0760 0.1044 0.6253 0.052 Uiso 1 1 calc R . .
C35 C 0.0494(5) 0.1585(4) 0.6226(2) 0.0347(16) Uani 1 1 d . . .
H35 H 0.0582 0.1817 0.6544 0.042 Uiso 1 1 calc R . .
C36 C 0.1178(4) 0.1707(3) 0.5947(2) 0.0266(13) Uani 1 1 d . . .
H36 H 0.1733 0.2014 0.6074 0.032 Uiso 1 1 calc R . .
C37 C 0.0928(4) 0.0806(3) 0.32113(18) 0.0182(11) Uani 1 1 d . . .
C38 C 0.0384(4) 0.0483(3) 0.2780(2) 0.0265(13) Uani 1 1 d . . .
H38 H 0.0681 0.0353 0.2515 0.032 Uiso 1 1 calc R . .
C39 C -0.0587(4) 0.0351(4) 0.2737(2) 0.0283(13) Uani 1 1 d . . .
H39 H -0.0964 0.0129 0.2446 0.034 Uiso 1 1 calc R . .
C40 C -0.0988(4) 0.0553(4) 0.3130(2) 0.0310(14) Uani 1 1 d . . .
C41 C -0.0466(4) 0.0869(3) 0.3559(2) 0.0258(13) Uani 1 1 d . . .
H41 H -0.0777 0.0999 0.3819 0.031 Uiso 1 1 calc R . .
C42 C 0.0513(4) 0.1001(3) 0.36168(19) 0.0200(12) Uani 1 1 d . . .
C43 C 0.2363(4) 0.1163(3) 0.26466(19) 0.0207(12) Uani 1 1 d . . .
C44 C 0.2476(4) 0.0548(4) 0.2326(2) 0.0288(14) Uani 1 1 d . . .
H44 H 0.2513 0.0009 0.2436 0.035 Uiso 1 1 calc R . .
C45 C 0.2533(4) 0.0728(4) 0.1844(2) 0.0321(15) Uani 1 1 d . . .
H45 H 0.2588 0.0307 0.1622 0.039 Uiso 1 1 calc R . .
C46 C 0.2511(4) 0.1502(4) 0.1686(2) 0.0312(14) Uani 1 1 d . . .
H46 H 0.2537 0.1615 0.1355 0.037 Uiso 1 1 calc R . .
C47 C 0.2451(4) 0.2120(4) 0.2006(2) 0.0299(14) Uani 1 1 d . . .
H47 H 0.2467 0.2658 0.1899 0.036 Uiso 1 1 calc R . .
C48 C 0.2368(4) 0.1955(3) 0.2486(2) 0.0252(13) Uani 1 1 d . . .
H48 H 0.2313 0.2381 0.2705 0.030 Uiso 1 1 calc R . .
C49 C 0.2813(4) 0.0047(3) 0.34472(19) 0.0175(11) Uani 1 1 d . . .
C50 C 0.3769(4) 0.0064(3) 0.3693(2) 0.0234(12) Uani 1 1 d . . .
H50 H 0.4080 0.0563 0.3772 0.028 Uiso 1 1 calc R . .
C51 C 0.4267(4) -0.0640(3) 0.3823(2) 0.0245(13) Uani 1 1 d . . .
H51 H 0.4916 -0.0623 0.3993 0.029 Uiso 1 1 calc R . .
C52 C 0.3817(4) -0.1370(4) 0.3704(2) 0.0285(13) Uani 1 1 d . . .
H52 H 0.4159 -0.1854 0.3790 0.034 Uiso 1 1 calc R . .
C53 C 0.2873(4) -0.1393(3) 0.3462(2) 0.0279(13) Uani 1 1 d . . .
H53 H 0.2561 -0.1892 0.3387 0.033 Uiso 1 1 calc R . .
C54 C 0.2381(4) -0.0693(3) 0.3330(2) 0.0244(13) Uani 1 1 d . . .
H54 H 0.1736 -0.0715 0.3155 0.029 Uiso 1 1 calc R . .
C55 C 0.3897(4) 0.3549(3) 0.41850(18) 0.0158(11) Uani 1 1 d . . .
C56 C 0.4572(4) 0.4020(3) 0.4509(2) 0.0208(12) Uani 1 1 d . . .
H56 H 0.4616 0.4577 0.4449 0.025 Uiso 1 1 calc R . .
C57 C 0.5168(4) 0.3680(3) 0.4912(2) 0.0223(12) Uani 1 1 d . . .
H57 H 0.5631 0.3987 0.5130 0.027 Uiso 1 1 calc R . .
C58 C 0.5058(4) 0.2874(3) 0.49816(19) 0.0197(12) Uani 1 1 d . . .
C59 C 0.4419(4) 0.2401(3) 0.46750(19) 0.0188(11) Uani 1 1 d . . .
H59 H 0.4390 0.1845 0.4740 0.023 Uiso 1 1 calc R . .
C60 C 0.3806(4) 0.2732(3) 0.42650(18) 0.0186(11) Uani 1 1 d . . .
C61 C 0.2952(4) 0.5027(3) 0.3824(2) 0.0223(12) Uani 1 1 d . . .
C62 C 0.3306(5) 0.5678(4) 0.3611(2) 0.0329(15) Uani 1 1 d . . .
H62 H 0.3688 0.5597 0.3373 0.039 Uiso 1 1 calc R . .
C63 C 0.3106(5) 0.6453(4) 0.3744(2) 0.0359(15) Uani 1 1 d . . .
H63 H 0.3339 0.6898 0.3592 0.043 Uiso 1 1 calc R . .
C64 C 0.2572(4) 0.6572(4) 0.4094(2) 0.0352(15) Uani 1 1 d . . .
H64 H 0.2440 0.7101 0.4185 0.042 Uiso 1 1 calc R . .
C65 C 0.2225(4) 0.5936(4) 0.4316(2) 0.0314(14) Uani 1 1 d . . .
H65 H 0.1867 0.6025 0.4563 0.038 Uiso 1 1 calc R . .
C66 C 0.2400(4) 0.5163(3) 0.4178(2) 0.0272(13) Uani 1 1 d . . .
H66 H 0.2145 0.4723 0.4325 0.033 Uiso 1 1 calc R . .
C67 C 0.3800(4) 0.4065(3) 0.3166(2) 0.0247(13) Uani 1 1 d . . .
C68 C 0.3312(5) 0.4153(4) 0.2688(2) 0.0342(15) Uani 1 1 d . . .
H68 H 0.2633 0.4151 0.2613 0.041 Uiso 1 1 calc R . .
C69 C 0.3816(6) 0.4243(4) 0.2317(2) 0.0456(18) Uani 1 1 d . . .
H69 H 0.3478 0.4308 0.1987 0.055 Uiso 1 1 calc R . .
C70 C 0.4799(6) 0.4242(5) 0.2420(3) 0.063(2) Uani 1 1 d . . .
H70 H 0.5136 0.4306 0.2162 0.075 Uiso 1 1 calc R . .
C71 C 0.5297(6) 0.4147(6) 0.2897(3) 0.073(3) Uani 1 1 d . . .
H71 H 0.5976 0.4138 0.2968 0.088 Uiso 1 1 calc R . .
C72 C 0.4796(5) 0.4064(5) 0.3275(2) 0.051(2) Uani 1 1 d . . .
H72 H 0.5133 0.4007 0.3605 0.061 Uiso 1 1 calc R . .
Cl1 Cl 0.4439(19) 0.6875(19) 0.2727(7) 0.117(5) Uani 0.57 1 d PD A 1
C1S C 0.5054(8) 0.7034(8) 0.2228(4) 0.053(3) Uani 0.57 1 d PDU A 1
H1S1 H 0.5460 0.6568 0.2192 0.063 Uiso 0.57 1 calc PR A 1
H1S2 H 0.5464 0.7515 0.2291 0.063 Uiso 0.57 1 calc PR A 1
Cl2 Cl 0.4138(4) 0.7166(3) 0.16774(16) 0.0822(13) Uani 0.57 1 d PDU A 1
Cl1A Cl 0.439(3) 0.709(3) 0.2770(9) 0.117(5) Uani 0.43 1 d PD B 2
C1T C 0.4972(16) 0.6389(13) 0.2430(5) 0.074(6) Uani 0.43 1 d PDU B 2
H1T1 H 0.4678 0.5854 0.2431 0.089 Uiso 0.43 1 calc PR B 2
H1T2 H 0.5661 0.6346 0.2581 0.089 Uiso 0.43 1 calc PR B 2
Cl2A Cl 0.4822(6) 0.6758(5) 0.1806(3) 0.102(2) Uani 0.43 1 d PDU B 2

loop_
_atom_site_aniso_label
_atom_site_aniso_U_11
_atom_site_aniso_U_22
_atom_site_aniso_U_33
_atom_site_aniso_U_23
_atom_site_aniso_U_13
_atom_site_aniso_U_12
Au1 0.01801(10) 0.01874(11) 0.01520(10) 0.00140(8) 0.00206(8) 0.00055(8)
Au2 0.02237(11) 0.01945(12) 0.01418(10) -0.00240(8) 0.00259(8) -0.00029(9)
Au3 0.02260(11) 0.01420(11) 0.01644(10) -0.00089(8) 0.00308(8) -0.00133(8)
Au4 0.01996(11) 0.01791(11) 0.01748(10) -0.00140(8) 0.00250(8) 0.00145(8)
P1 0.0174(7) 0.0240(8) 0.0167(7) 0.0018(6) 0.0020(6) 0.0020(6)
P2 0.0224(7) 0.0173(7) 0.0128(6) -0.0006(5) 0.0034(6) 0.0006(6)
P3 0.0245(8) 0.0151(7) 0.0146(7) -0.0019(5) 0.0042(6) -0.0001(6)
P4 0.0222(7) 0.0168(7) 0.0180(7) 0.0010(6) 0.0040(6) -0.0002(6)
F1 0.037(2) 0.057(3) 0.030(2) -0.0238(18) -0.0076(17) 0.0100(19)
F2 0.0286(19) 0.0288(19) 0.034(2) -0.0055(15) -0.0016(15) -0.0110(15)
F3 0.023(2) 0.082(3) 0.039(2) -0.022(2) 0.0050(17) -0.010(2)
F4 0.0239(18) 0.0336(19) 0.0230(17) 0.0053(15) -0.0012(14) 0.0017(15)
C1 0.021(3) 0.022(3) 0.021(3) 0.005(2) 0.000(2) 0.009(2)
C2 0.026(3) 0.030(4) 0.028(3) -0.006(3) 0.005(3) 0.003(3)
C3 0.021(3) 0.038(4) 0.032(3) -0.007(3) -0.008(3) 0.003(3)
C4 0.032(3) 0.028(3) 0.022(3) -0.010(3) -0.007(3) 0.009(3)
C5 0.027(3) 0.029(3) 0.025(3) -0.005(3) 0.002(3) 0.008(3)
C6 0.020(3) 0.016(3) 0.019(3) -0.001(2) 0.000(2) 0.006(2)
C7 0.021(3) 0.018(3) 0.022(3) -0.001(2) 0.003(2) 0.009(2)
C8 0.023(3) 0.026(3) 0.018(3) -0.002(2) 0.001(2) 0.000(2)
C9 0.034(3) 0.027(3) 0.023(3) 0.001(2) 0.002(3) 0.001(3)
C10 0.033(4) 0.021(3) 0.034(3) 0.004(3) -0.006(3) 0.007(3)
C11 0.034(4) 0.034(4) 0.026(3) -0.010(3) -0.003(3) 0.014(3)
C12 0.031(3) 0.035(4) 0.022(3) -0.006(3) 0.004(3) 0.002(3)
C13 0.023(3) 0.029(3) 0.018(3) -0.003(2) 0.006(2) -0.002(2)
C14 0.023(3) 0.045(4) 0.028(3) 0.001(3) 0.007(3) 0.002(3)
C15 0.022(3) 0.056(5) 0.035(4) -0.011(3) 0.005(3) 0.004(3)
C16 0.034(4) 0.044(4) 0.039(4) -0.003(3) 0.017(3) -0.009(3)
C17 0.036(4) 0.031(4) 0.049(4) 0.000(3) 0.018(3) -0.007(3)
C18 0.021(3) 0.034(4) 0.030(3) 0.001(3) 0.007(3) -0.002(3)
C19 0.023(3) 0.018(3) 0.011(2) -0.003(2) 0.005(2) 0.004(2)
C20 0.025(3) 0.019(3) 0.021(3) 0.001(2) 0.004(2) 0.004(2)
C21 0.020(3) 0.029(3) 0.017(3) -0.002(2) -0.001(2) 0.002(2)
C22 0.020(3) 0.024(3) 0.025(3) -0.005(2) 0.008(2) -0.009(2)
C23 0.023(3) 0.015(3) 0.026(3) 0.004(2) 0.007(2) 0.003(2)
C24 0.024(3) 0.019(3) 0.021(3) -0.001(2) 0.007(2) 0.000(2)
C25 0.025(3) 0.021(3) 0.026(3) -0.005(2) 0.006(2) -0.001(2)
C26 0.032(3) 0.027(3) 0.019(3) 0.005(2) 0.007(3) 0.003(3)
C27 0.036(4) 0.029(4) 0.026(3) 0.009(3) 0.002(3) 0.003(3)
C28 0.025(3) 0.021(3) 0.039(4) 0.000(3) 0.002(3) 0.000(3)
C29 0.022(3) 0.031(4) 0.034(3) -0.008(3) 0.008(3) 0.002(3)
C30 0.027(3) 0.025(3) 0.027(3) -0.001(2) 0.008(3) -0.002(3)
C31 0.022(3) 0.016(3) 0.023(3) -0.001(2) 0.010(2) 0.002(2)
C32 0.030(3) 0.024(3) 0.037(4) 0.001(3) 0.008(3) -0.004(3)
C33 0.028(3) 0.026(4) 0.057(5) 0.003(3) 0.013(3) -0.010(3)
C34 0.051(5) 0.032(4) 0.055(5) 0.004(3) 0.033(4) 0.001(3)
C35 0.046(4) 0.033(4) 0.032(4) 0.002(3) 0.024(3) 0.007(3)
C36 0.033(3) 0.018(3) 0.030(3) -0.004(2) 0.010(3) -0.005(3)
C37 0.023(3) 0.015(3) 0.015(3) 0.002(2) 0.000(2) 0.002(2)
C38 0.027(3) 0.028(3) 0.023(3) -0.006(2) 0.003(3) -0.003(3)
C39 0.027(3) 0.037(4) 0.018(3) -0.007(3) -0.003(2) -0.004(3)
C40 0.022(3) 0.040(4) 0.030(3) -0.006(3) 0.003(3) -0.003(3)
C41 0.023(3) 0.031(3) 0.024(3) -0.008(2) 0.007(2) 0.001(3)
C42 0.023(3) 0.018(3) 0.018(3) 0.003(2) 0.000(2) -0.001(2)
C43 0.022(3) 0.022(3) 0.018(3) -0.001(2) 0.004(2) -0.001(2)
C44 0.039(4) 0.023(3) 0.026(3) 0.000(2) 0.011(3) 0.001(3)
C45 0.040(4) 0.035(4) 0.024(3) -0.004(3) 0.011(3) 0.002(3)
C46 0.040(4) 0.036(4) 0.019(3) 0.003(3) 0.009(3) -0.006(3)
C47 0.038(4) 0.024(3) 0.028(3) 0.011(3) 0.007(3) 0.002(3)
C48 0.031(3) 0.026(3) 0.018(3) 0.000(2) 0.004(2) 0.003(3)
C49 0.024(3) 0.008(3) 0.021(3) 0.001(2) 0.006(2) 0.000(2)
C50 0.026(3) 0.021(3) 0.023(3) -0.005(2) 0.006(2) -0.004(2)
C51 0.023(3) 0.021(3) 0.027(3) -0.005(2) 0.000(2) 0.000(2)
C52 0.034(3) 0.024(3) 0.025(3) 0.006(2) 0.002(3) 0.005(3)
C53 0.035(4) 0.016(3) 0.033(3) 0.003(2) 0.007(3) -0.003(3)
C54 0.024(3) 0.023(3) 0.023(3) 0.005(2) -0.002(2) 0.000(2)
C55 0.017(3) 0.019(3) 0.013(2) 0.000(2) 0.006(2) -0.002(2)
C56 0.024(3) 0.013(3) 0.026(3) -0.003(2) 0.008(2) -0.003(2)
C57 0.019(3) 0.023(3) 0.025(3) -0.003(2) 0.005(2) -0.001(2)
C58 0.016(3) 0.027(3) 0.015(3) 0.004(2) 0.002(2) 0.002(2)
C59 0.016(3) 0.019(3) 0.022(3) 0.002(2) 0.004(2) 0.001(2)
C60 0.024(3) 0.020(3) 0.015(3) -0.002(2) 0.009(2) -0.004(2)
C61 0.020(3) 0.021(3) 0.025(3) -0.002(2) 0.002(2) -0.003(2)
C62 0.040(4) 0.023(3) 0.036(4) 0.006(3) 0.007(3) -0.002(3)
C63 0.042(4) 0.018(3) 0.044(4) 0.003(3) 0.000(3) 0.001(3)
C64 0.029(3) 0.022(3) 0.049(4) -0.005(3) -0.006(3) 0.004(3)
C65 0.025(3) 0.026(3) 0.040(4) -0.008(3) 0.000(3) 0.007(3)
C66 0.026(3) 0.022(3) 0.032(3) 0.002(3) 0.003(3) -0.003(3)
C67 0.034(3) 0.020(3) 0.021(3) 0.001(2) 0.008(3) 0.000(3)
C68 0.038(4) 0.042(4) 0.025(3) 0.012(3) 0.011(3) 0.010(3)
C69 0.059(5) 0.055(5) 0.026(4) 0.006(3) 0.015(3) 0.004(4)
C70 0.069(6) 0.086(7) 0.042(5) 0.002(4) 0.034(4) -0.008(5)
C71 0.046(5) 0.140(9) 0.041(5) 0.003(5) 0.025(4) -0.009(5)
C72 0.035(4) 0.092(6) 0.026(4) 0.003(4) 0.010(3) -0.015(4)
Cl1 0.110(3) 0.173(16) 0.067(3) 0.027(5) 0.015(2) -0.005(6)
C1S 0.042(6) 0.046(6) 0.071(7) -0.023(5) 0.015(5) -0.009(5)
Cl2 0.089(3) 0.084(3) 0.065(3) -0.024(2) -0.003(2) -0.027(3)
Cl1A 0.110(3) 0.173(16) 0.067(3) 0.027(5) 0.015(2) -0.005(6)
C1T 0.062(8) 0.066(8) 0.088(9) 0.014(7) 0.004(7) 0.016(7)
Cl2A 0.114(5) 0.122(5) 0.076(4) -0.030(4) 0.036(4) -0.008(4)

loop_
_atom_type_symbol
_atom_type_description
_atom_type_scat_dispersion_real
_atom_type_scat_dispersion_imag
_atom_type_scat_source
C C 0.0033 0.0016 'International Tables Vol C Tables 4.2.6.8 and 6.1.1.4'
H H 0.0000 0.0000 'International Tables Vol C Tables 4.2.6.8 and 6.1.1.4'
F F 0.0171 0.0103 'International Tables Vol C Tables 4.2.6.8 and 6.1.1.4'
P P 0.1023 0.0942 'International Tables Vol C Tables 4.2.6.8 and 6.1.1.4'
Cl Cl 0.1484 0.1585 'International Tables Vol C Tables 4.2.6.8 and 6.1.1.4'
Au Au -2.0133 8.8022 'International Tables Vol C Tables 4.2.6.8 and 6.1.1.4'

loop_
_geom_angle_atom_site_label_1
_geom_angle_atom_site_label_2
_geom_angle_atom_site_label_3
_geom_angle
_geom_angle_site_symmetry_1
_geom_angle_site_symmetry_3
_geom_angle_publ_flag
C24 Au1 P1 167.40(15) . . ?
C24 Au1 Au2 91.12(15) . . ?
P1 Au1 Au2 98.65(4) . . ?
C24 Au1 Au4 117.81(15) . . ?
P1 Au1 Au4 71.35(3) . . ?
Au2 Au1 Au4 84.447(7) . . ?
C42 Au2 P2 165.04(15) . . ?
C42 Au2 Au3 90.11(15) . . ?
P2 Au2 Au3 102.12(4) . . ?
C42 Au2 Au1 115.97(15) . . ?
P2 Au2 Au1 75.27(3) . . ?
Au3 Au2 Au1 79.381(7) . . ?
C60 Au3 P3 167.89(15) . . ?
C60 Au3 Au4 89.19(15) . . ?
P3 Au3 Au4 100.60(4) . . ?
C60 Au3 Au2 110.84(13) . . ?
P3 Au3 Au2 76.76(3) . . ?
Au4 Au3 Au2 88.914(8) . . ?
C6 Au4 P4 170.88(15) . . ?
C6 Au4 Au3 110.37(14) . . ?
P4 Au4 Au3 78.16(4) . . ?
C6 Au4 Au1 89.34(15) . . ?
P4 Au4 Au1 95.86(3) . . ?
Au3 Au4 Au1 77.399(7) . . ?
C7 P1 C13 104.6(3) . . ?
C7 P1 C1 106.8(2) . . ?
C13 P1 C1 105.4(3) . . ?
C7 P1 Au1 108.10(19) . . ?
C13 P1 Au1 109.89(19) . . ?
C1 P1 Au1 120.81(18) . . ?
C19 P2 C25 107.2(3) . . ?
C19 P2 C31 105.6(2) . . ?
C25 P2 C31 102.1(2) . . ?
C19 P2 Au2 119.81(17) . . ?
C25 P2 Au2 110.28(18) . . ?
C31 P2 Au2 110.28(19) . . ?
C37 P3 C43 105.3(2) . . ?
C37 P3 C49 106.8(2) . . ?
C43 P3 C49 104.0(2) . . ?
C37 P3 Au3 118.82(17) . . ?
C43 P3 Au3 111.93(18) . . ?
C49 P3 Au3 108.89(18) . . ?
C55 P4 C61 106.2(2) . . ?
C55 P4 C67 107.6(2) . . ?
C61 P4 C67 104.1(3) . . ?
C55 P4 Au4 115.98(17) . . ?
C61 P4 Au4 108.85(18) . . ?
C67 P4 Au4 113.2(2) . . ?
C6 C1 C2 122.6(5) . . ?
C6 C1 P1 117.6(4) . . ?
C2 C1 P1 119.8(4) . . ?
C3 C2 C1 120.2(5) . . ?
C3 C2 H2 119.9 . . ?
C1 C2 H2 119.9 . . ?
C2 C3 C4 117.0(5) . . ?
C2 C3 H3 121.5 . . ?
C4 C3 H3 121.5 . . ?
C5 C4 F1 118.7(5) . . ?
C5 C4 C3 123.3(5) . . ?
F1 C4 C3 117.9(5) . . ?
C4 C5 C6 120.8(5) . . ?
C4 C5 H5 119.6 . . ?
C6 C5 H5 119.6 . . ?
C1 C6 C5 116.1(5) . . ?
C1 C6 Au4 123.3(4) . . ?
C5 C6 Au4 120.5(4) . . ?
C8 C7 C12 117.9(5) . . ?
C8 C7 P1 122.0(4) . . ?
C12 C7 P1 119.8(4) . . ?
C9 C8 C7 120.6(5) . . ?
C9 C8 H8 119.7 . . ?
C7 C8 H8 119.7 . . ?
C10 C9 C8 119.9(6) . . ?
C10 C9 H9 120.0 . . ?
C8 C9 H9 120.0 . . ?
C9 C10 C11 121.1(6) . . ?
C9 C10 H10 119.5 . . ?
C11 C10 H10 119.5 . . ?
C10 C11 C12 119.9(6) . . ?
C10 C11 H11 120.0 . . ?
C12 C11 H11 120.0 . . ?
C11 C12 C7 120.6(6) . . ?
C11 C12 H12 119.7 . . ?
C7 C12 H12 119.7 . . ?
C18 C13 C14 119.3(5) . . ?
C18 C13 P1 117.8(4) . . ?
C14 C13 P1 122.7(4) . . ?
C15 C14 C13 119.9(6) . . ?
C15 C14 H14 120.0 . . ?
C13 C14 H14 120.0 . . ?
C16 C15 C14 120.5(6) . . ?
C16 C15 H15 119.8 . . ?
C14 C15 H15 119.8 . . ?
C15 C16 C17 120.1(6) . . ?
C15 C16 H16 119.9 . . ?
C17 C16 H16 119.9 . . ?
C16 C17 C18 120.5(6) . . ?
C16 C17 H17 119.8 . . ?
C18 C17 H17 119.8 . . ?
C13 C18 C17 119.7(6) . . ?
C13 C18 H18 120.2 . . ?
C17 C18 H18 120.2 . . ?
C20 C19 C24 121.5(5) . . ?
C20 C19 P2 121.9(4) . . ?
C24 C19 P2 116.6(4) . . ?
C21 C20 C19 120.6(5) . . ?
C21 C20 H20 119.7 . . ?
C19 C20 H20 119.7 . . ?
C22 C21 C20 118.2(5) . . ?
C22 C21 H21 120.9 . . ?
C20 C21 H21 120.9 . . ?
C21 C22 F2 119.1(5) . . ?
C21 C22 C23 123.0(5) . . ?
F2 C22 C23 117.8(5) . . ?
C22 C23 C24 120.7(5) . . ?
C22 C23 H23 119.6 . . ?
C24 C23 H23 119.6 . . ?
C23 C24 C19 115.8(5) . . ?
C23 C24 Au1 120.4(4) . . ?
C19 C24 Au1 123.7(4) . . ?
C30 C25 C26 118.3(5) . . ?
C30 C25 P2 118.7(4) . . ?
C26 C25 P2 123.0(4) . . ?
C27 C26 C25 120.8(5) . . ?
C27 C26 H26 119.6 . . ?
C25 C26 H26 119.6 . . ?
C26 C27 C28 120.6(5) . . ?
C26 C27 H27 119.7 . . ?
C28 C27 H27 119.7 . . ?
C29 C28 C27 119.0(6) . . ?
C29 C28 H28 120.5 . . ?
C27 C28 H28 120.5 . . ?
C30 C29 C28 120.9(5) . . ?
C30 C29 H29 119.5 . . ?
C28 C29 H29 119.5 . . ?
C29 C30 C25 120.4(5) . . ?
C29 C30 H30 119.8 . . ?
C25 C30 H30 119.8 . . ?
C32 C31 C36 120.1(5) . . ?
C32 C31 P2 118.1(4) . . ?
C36 C31 P2 121.7(4) . . ?
C31 C32 C33 119.7(6) . . ?
C31 C32 H32 120.2 . . ?
C33 C32 H32 120.2 . . ?
C34 C33 C32 119.8(6) . . ?
C34 C33 H33 120.1 . . ?
C32 C33 H33 120.1 . . ?
C35 C34 C33 119.6(6) . . ?
C35 C34 H34 120.2 . . ?
C33 C34 H34 120.2 . . ?
C34 C35 C36 121.2(6) . . ?
C34 C35 H35 119.4 . . ?
C36 C35 H35 119.4 . . ?
C35 C36 C31 119.5(6) . . ?
C35 C36 H36 120.3 . . ?
C31 C36 H36 120.3 . . ?
C38 C37 C42 121.5(5) . . ?
C38 C37 P3 120.9(4) . . ?
C42 C37 P3 117.6(4) . . ?
C39 C38 C37 120.4(5) . . ?
C39 C38 H38 119.8 . . ?
C37 C38 H38 119.8 . . ?
C40 C39 C38 117.8(5) . . ?
C40 C39 H39 121.1 . . ?
C38 C39 H39 121.1 . . ?
F3 C40 C41 118.5(5) . . ?
F3 C40 C39 118.7(5) . . ?
C41 C40 C39 122.8(5) . . ?
C40 C41 C42 120.9(5) . . ?
C40 C41 H41 119.6 . . ?
C42 C41 H41 119.6 . . ?
C41 C42 C37 116.6(5) . . ?
C41 C42 Au2 119.1(4) . . ?
C37 C42 Au2 124.0(4) . . ?
C44 C43 C48 119.1(5) . . ?
C44 C43 P3 123.4(4) . . ?
C48 C43 P3 117.4(4) . . ?
C43 C44 C45 119.7(6) . . ?
C43 C44 H44 120.1 . . ?
C45 C44 H44 120.1 . . ?
C46 C45 C44 120.7(6) . . ?
C46 C45 H45 119.7 . . ?
C44 C45 H45 119.7 . . ?
C45 C46 C47 120.4(5) . . ?
C45 C46 H46 119.8 . . ?
C47 C46 H46 119.8 . . ?
C46 C47 C48 119.9(5) . . ?
C46 C47 H47 120.0 . . ?
C48 C47 H47 120.0 . . ?
C47 C48 C43 120.0(5) . . ?
C47 C48 H48 120.0 . . ?
C43 C48 H48 120.0 . . ?
C54 C49 C50 118.4(5) . . ?
C54 C49 P3 122.9(4) . . ?
C50 C49 P3 118.7(4) . . ?
C51 C50 C49 120.5(5) . . ?
C51 C50 H50 119.7 . . ?
C49 C50 H50 119.7 . . ?
C50 C51 C52 119.9(5) . . ?
C50 C51 H51 120.1 . . ?
C52 C51 H51 120.1 . . ?
C53 C52 C51 119.9(5) . . ?
C53 C52 H52 120.0 . . ?
C51 C52 H52 120.0 . . ?
C54 C53 C52 120.1(5) . . ?
C54 C53 H53 119.9 . . ?
C52 C53 H53 119.9 . . ?
C53 C54 C49 121.1(5) . . ?
C53 C54 H54 119.4 . . ?
C49 C54 H54 119.4 . . ?
C60 C55 C56 121.1(5) . . ?
C60 C55 P4 118.1(4) . . ?
C56 C55 P4 120.7(4) . . ?
C57 C56 C55 120.8(5) . . ?
C57 C56 H56 119.6 . . ?
C55 C56 H56 119.6 . . ?
C58 C57 C56 116.6(5) . . ?
C58 C57 H57 121.7 . . ?
C56 C57 H57 121.7 . . ?
C59 C58 F4 117.7(5) . . ?
C59 C58 C57 124.2(5) . . ?
F4 C58 C57 118.1(5) . . ?
C58 C59 C60 120.2(5) . . ?
C58 C59 H59 119.9 . . ?
C60 C59 H59 119.9 . . ?
C55 C60 C59 117.1(5) . . ?
C55 C60 Au3 124.6(4) . . ?
C59 C60 Au3 118.2(4) . . ?
C62 C61 C66 118.8(5) . . ?
C62 C61 P4 124.1(4) . . ?
C66 C61 P4 117.0(4) . . ?
C61 C62 C63 120.3(6) . . ?
C61 C62 H62 119.8 . . ?
C63 C62 H62 119.8 . . ?
C64 C63 C62 119.9(6) . . ?
C64 C63 H63 120.0 . . ?
C62 C63 H63 120.0 . . ?
C63 C64 C65 120.8(6) . . ?
C63 C64 H64 119.6 . . ?
C65 C64 H64 119.6 . . ?
C64 C65 C66 119.7(6) . . ?
C64 C65 H65 120.1 . . ?
C66 C65 H65 120.1 . . ?
C65 C66 C61 120.4(6) . . ?
C65 C66 H66 119.8 . . ?
C61 C66 H66 119.8 . . ?
C68 C67 C72 120.0(5) . . ?
C68 C67 P4 119.2(5) . . ?
C72 C67 P4 120.7(5) . . ?
C67 C68 C69 119.7(6) . . ?
C67 C68 H68 120.1 . . ?
C69 C68 H68 120.1 . . ?
C70 C69 C68 120.7(7) . . ?
C70 C69 H69 119.7 . . ?
C68 C69 H69 119.7 . . ?
C69 C70 C71 120.2(7) . . ?
C69 C70 H70 119.9 . . ?
C71 C70 H70 119.9 . . ?
C70 C71 C72 119.5(8) . . ?
C70 C71 H71 120.2 . . ?
C72 C71 H71 120.2 . . ?
C67 C72 C71 119.8(7) . . ?
C67 C72 H72 120.1 . . ?
C71 C72 H72 120.1 . . ?
Cl1 C1S Cl2 106.6(10) . . ?
Cl1 C1S H1S1 110.4 . . ?
Cl2 C1S H1S1 110.4 . . ?
Cl1 C1S H1S2 110.4 . . ?
Cl2 C1S H1S2 110.4 . . ?
H1S1 C1S H1S2 108.6 . . ?
Cl1A C1T Cl2A 107.7(14) . . ?
Cl1A C1T H1T1 110.2 . . ?
Cl2A C1T H1T1 110.2 . . ?
Cl1A C1T H1T2 110.2 . . ?
Cl2A C1T H1T2 110.2 . . ?
H1T1 C1T H1T2 108.5 . . ?

loop_
_geom_bond_atom_site_label_1
_geom_bond_atom_site_label_2
_geom_bond_distance
_geom_bond_site_symmetry_2
_geom_bond_publ_flag
Au1 C24 2.055(6) . ?
Au1 P1 2.3046(14) . ?
Au1 Au2 3.1124(3) . ?
Au1 Au4 3.2984(3) . ?
Au2 C42 2.053(5) . ?
Au2 P2 2.2952(14) . ?
Au2 Au3 3.1073(3) . ?
Au3 C60 2.059(5) . ?
Au3 P3 2.2962(14) . ?
Au3 Au4 3.0468(3) . ?
Au4 C6 2.053(5) . ?
Au4 P4 2.2926(15) . ?
P1 C7 1.819(5) . ?
P1 C13 1.820(5) . ?
P1 C1 1.823(6) . ?
P2 C19 1.808(5) . ?
P2 C25 1.826(6) . ?
P2 C31 1.834(5) . ?
P3 C37 1.816(5) . ?
P3 C43 1.822(5) . ?
P3 C49 1.828(5) . ?
P4 C55 1.801(5) . ?
P4 C61 1.819(6) . ?
P4 C67 1.839(6) . ?
F1 C4 1.373(6) . ?
F2 C22 1.367(6) . ?
F3 C40 1.357(7) . ?
F4 C58 1.369(6) . ?
C1 C6 1.394(7) . ?
C1 C2 1.395(8) . ?
C2 C3 1.385(8) . ?
C2 H2 0.9500 . ?
C3 C4 1.385(8) . ?
C3 H3 0.9500 . ?
C4 C5 1.363(8) . ?
C5 C6 1.401(7) . ?
C5 H5 0.9500 . ?
C7 C8 1.404(7) . ?
C7 C12 1.414(7) . ?
C8 C9 1.383(8) . ?
C8 H8 0.9500 . ?
C9 C10 1.372(8) . ?
C9 H9 0.9500 . ?
C10 C11 1.374(8) . ?
C10 H10 0.9500 . ?
C11 C12 1.377(9) . ?
C11 H11 0.9500 . ?
C12 H12 0.9500 . ?
C13 C18 1.394(8) . ?
C13 C14 1.395(8) . ?
C14 C15 1.391(8) . ?
C14 H14 0.9500 . ?
C15 C16 1.372(9) . ?
C15 H15 0.9500 . ?
C16 C17 1.374(9) . ?
C16 H16 0.9500 . ?
C17 C18 1.395(8) . ?
C17 H17 0.9500 . ?
C18 H18 0.9500 . ?
C19 C20 1.402(7) . ?
C19 C24 1.413(7) . ?
C20 C21 1.371(8) . ?
C20 H20 0.9500 . ?
C21 C22 1.361(8) . ?
C21 H21 0.9500 . ?
C22 C23 1.378(7) . ?
C23 C24 1.409(7) . ?
C23 H23 0.9500 . ?
C25 C30 1.399(7) . ?
C25 C26 1.401(7) . ?
C26 C27 1.380(8) . ?
C26 H26 0.9500 . ?
C27 C28 1.389(8) . ?
C27 H27 0.9500 . ?
C28 C29 1.387(8) . ?
C28 H28 0.9500 . ?
C29 C30 1.383(8) . ?
C29 H29 0.9500 . ?
C30 H30 0.9500 . ?
C31 C32 1.381(8) . ?
C31 C36 1.385(7) . ?
C32 C33 1.402(8) . ?
C32 H32 0.9500 . ?
C33 C34 1.383(9) . ?
C33 H33 0.9500 . ?
C34 C35 1.371(9) . ?
C34 H34 0.9500 . ?
C35 C36 1.382(8) . ?
C35 H35 0.9500 . ?
C36 H36 0.9500 . ?
C37 C38 1.396(7) . ?
C37 C42 1.417(7) . ?
C38 C39 1.385(8) . ?
C38 H38 0.9500 . ?
C39 C40 1.377(8) . ?
C39 H39 0.9500 . ?
C40 C41 1.376(8) . ?
C41 C42 1.392(7) . ?
C41 H41 0.9500 . ?
C43 C44 1.391(7) . ?
C43 C48 1.398(8) . ?
C44 C45 1.395(8) . ?
C44 H44 0.9500 . ?
C45 C46 1.365(8) . ?
C45 H45 0.9500 . ?
C46 C47 1.377(8) . ?
C46 H46 0.9500 . ?
C47 C48 1.395(8) . ?
C47 H47 0.9500 . ?
C48 H48 0.9500 . ?
C49 C54 1.390(7) . ?
C49 C50 1.396(7) . ?
C50 C51 1.385(8) . ?
C50 H50 0.9500 . ?
C51 C52 1.388(8) . ?
C51 H51 0.9500 . ?
C52 C53 1.378(8) . ?
C52 H52 0.9500 . ?
C53 C54 1.375(8) . ?
C53 H53 0.9500 . ?
C54 H54 0.9500 . ?
C55 C60 1.394(7) . ?
C55 C56 1.416(7) . ?
C56 C57 1.383(7) . ?
C56 H56 0.9500 . ?
C57 C58 1.374(8) . ?
C57 H57 0.9500 . ?
C58 C59 1.366(7) . ?
C59 C60 1.401(7) . ?
C59 H59 0.9500 . ?
C61 C62 1.384(8) . ?
C61 C66 1.403(8) . ?
C62 C63 1.393(8) . ?
C62 H62 0.9500 . ?
C63 C64 1.370(9) . ?
C63 H63 0.9500 . ?
C64 C65 1.373(9) . ?
C64 H64 0.9500 . ?
C65 C66 1.385(8) . ?
C65 H65 0.9500 . ?
C66 H66 0.9500 . ?
C67 C68 1.376(8) . ?
C67 C72 1.392(9) . ?
C68 C69 1.383(8) . ?
C68 H68 0.9500 . ?
C69 C70 1.375(10) . ?
C69 H69 0.9500 . ?
C70 C71 1.379(11) . ?
C70 H70 0.9500 . ?
C71 C72 1.395(9) . ?
C71 H71 0.9500 . ?
C72 H72 0.9500 . ?
Cl1 C1S 1.810(11) . ?
C1S Cl2 1.811(11) . ?
C1S H1S1 0.9900 . ?
C1S H1S2 0.9900 . ?
Cl1A C1T 1.810(11) . ?
C1T Cl2A 1.810(11) . ?
C1T H1T1 0.9900 . ?
C1T H1T2 0.9900 . ?

loop_
_geom_torsion_atom_site_label_1
_geom_torsion_atom_site_label_2
_geom_torsion_atom_site_label_3
_geom_torsion_atom_site_label_4
_geom_torsion
_geom_torsion_site_symmetry_1
_geom_torsion_site_symmetry_2
_geom_torsion_site_symmetry_3
_geom_torsion_site_symmetry_4
_geom_torsion_publ_flag
C24 Au1 Au2 C42 -164.5(2) . . . . ?
P1 Au1 Au2 C42 23.47(17) . . . . ?
Au4 Au1 Au2 C42 -46.66(16) . . . . ?
C24 Au1 Au2 P2 26.07(15) . . . . ?
P1 Au1 Au2 P2 -145.96(5) . . . . ?
Au4 Au1 Au2 P2 143.90(4) . . . . ?
C24 Au1 Au2 Au3 -79.61(15) . . . . ?
P1 Au1 Au2 Au3 108.36(3) . . . . ?
Au4 Au1 Au2 Au3 38.226(7) . . . . ?
C42 Au2 Au3 C60 163.3(2) . . . . ?
P2 Au2 Au3 C60 -25.35(17) . . . . ?
Au1 Au2 Au3 C60 46.90(16) . . . . ?
C42 Au2 Au3 P3 -26.55(15) . . . . ?
P2 Au2 Au3 P3 144.78(5) . . . . ?
Au1 Au2 Au3 P3 -142.98(4) . . . . ?
C42 Au2 Au3 Au4 74.61(15) . . . . ?
P2 Au2 Au3 Au4 -114.07(4) . . . . ?
Au1 Au2 Au3 Au4 -41.823(7) . . . . ?
C60 Au3 Au4 C6 -156.0(2) . . . . ?
P3 Au3 Au4 C6 31.12(16) . . . . ?
Au2 Au3 Au4 C6 -45.19(15) . . . . ?
C60 Au3 Au4 P4 27.31(14) . . . . ?
P3 Au3 Au4 P4 -145.52(5) . . . . ?
Au2 Au3 Au4 P4 138.17(4) . . . . ?
C60 Au3 Au4 Au1 -71.54(13) . . . . ?
P3 Au3 Au4 Au1 115.64(3) . . . . ?
Au2 Au3 Au4 Au1 39.325(7) . . . . ?
C24 Au1 Au4 C6 159.9(2) . . . . ?
P1 Au1 Au4 C6 -29.49(15) . . . . ?
Au2 Au1 Au4 C6 71.60(14) . . . . ?
C24 Au1 Au4 P4 -27.58(17) . . . . ?
P1 Au1 Au4 P4 143.00(5) . . . . ?
Au2 Au1 Au4 P4 -115.91(4) . . . . ?
C24 Au1 Au4 Au3 48.88(17) . . . . ?
P1 Au1 Au4 Au3 -140.55(4) . . . . ?
Au2 Au1 Au4 Au3 -39.461(7) . . . . ?
C24 Au1 P1 C7 53.2(7) . . . . ?
Au2 Au1 P1 C7 -166.24(18) . . . . ?
Au4 Au1 P1 C7 -85.14(18) . . . . ?
C24 Au1 P1 C13 -60.4(7) . . . . ?
Au2 Au1 P1 C13 80.1(2) . . . . ?
Au4 Au1 P1 C13 161.2(2) . . . . ?
C24 Au1 P1 C1 176.6(7) . . . . ?
Au2 Au1 P1 C1 -42.9(2) . . . . ?
Au4 Au1 P1 C1 38.2(2) . . . . ?
C42 Au2 P2 C19 -174.1(6) . . . . ?
Au3 Au2 P2 C19 41.6(2) . . . . ?
Au1 Au2 P2 C19 -33.82(19) . . . . ?
C42 Au2 P2 C25 60.8(6) . . . . ?
Au3 Au2 P2 C25 -83.46(19) . . . . ?
Au1 Au2 P2 C25 -158.9(2) . . . . ?
C42 Au2 P2 C31 -51.3(6) . . . . ?
Au3 Au2 P2 C31 164.49(18) . . . . ?
Au1 Au2 P2 C31 89.05(18) . . . . ?
C60 Au3 P3 C37 161.1(7) . . . . ?
Au4 Au3 P3 C37 -55.37(19) . . . . ?
Au2 Au3 P3 C37 30.97(19) . . . . ?
C60 Au3 P3 C43 -75.8(7) . . . . ?
Au4 Au3 P3 C43 67.71(19) . . . . ?
Au2 Au3 P3 C43 154.0(2) . . . . ?
C60 Au3 P3 C49 38.6(7) . . . . ?
Au4 Au3 P3 C49 -177.92(17) . . . . ?
Au2 Au3 P3 C49 -91.58(17) . . . . ?
Au3 Au4 P4 C55 -32.91(18) . . . . ?
Au1 Au4 P4 C55 42.87(19) . . . . ?
Au3 Au4 P4 C61 -152.54(19) . . . . ?
Au1 Au4 P4 C61 -76.76(19) . . . . ?
Au3 Au4 P4 C67 92.2(2) . . . . ?
Au1 Au4 P4 C67 168.0(2) . . . . ?
C7 P1 C1 C6 85.3(5) . . . . ?
C13 P1 C1 C6 -163.8(4) . . . . ?
Au1 P1 C1 C6 -38.7(5) . . . . ?
C7 P1 C1 C2 -94.1(5) . . . . ?
C13 P1 C1 C2 16.8(5) . . . . ?
Au1 P1 C1 C2 141.9(4) . . . . ?
C6 C1 C2 C3 -0.4(9) . . . . ?
P1 C1 C2 C3 178.9(5) . . . . ?
C1 C2 C3 C4 -0.4(9) . . . . ?
C2 C3 C4 C5 0.8(10) . . . . ?
C2 C3 C4 F1 -179.8(5) . . . . ?
F1 C4 C5 C6 -179.8(5) . . . . ?
C3 C4 C5 C6 -0.4(10) . . . . ?
C2 C1 C6 C5 0.8(8) . . . . ?
P1 C1 C6 C5 -178.5(4) . . . . ?
C2 C1 C6 Au4 177.6(4) . . . . ?
P1 C1 C6 Au4 -1.8(6) . . . . ?
C4 C5 C6 C1 -0.4(8) . . . . ?
C4 C5 C6 Au4 -177.3(4) . . . . ?
Au3 Au4 C6 C1 100.3(4) . . . . ?
Au1 Au4 C6 C1 24.0(4) . . . . ?
Au3 Au4 C6 C5 -83.1(4) . . . . ?
Au1 Au4 C6 C5 -159.4(4) . . . . ?
C13 P1 C7 C8 -140.7(5) . . . . ?
C1 P1 C7 C8 -29.2(5) . . . . ?
Au1 P1 C7 C8 102.2(5) . . . . ?
C13 P1 C7 C12 45.9(5) . . . . ?
C1 P1 C7 C12 157.3(5) . . . . ?
Au1 P1 C7 C12 -71.2(5) . . . . ?
C12 C7 C8 C9 1.3(8) . . . . ?
P1 C7 C8 C9 -172.3(4) . . . . ?
C7 C8 C9 C10 -0.3(9) . . . . ?
C8 C9 C10 C11 -1.6(9) . . . . ?
C9 C10 C11 C12 2.7(9) . . . . ?
C10 C11 C12 C7 -1.7(9) . . . . ?
C8 C7 C12 C11 -0.2(9) . . . . ?
P1 C7 C12 C11 173.5(5) . . . . ?
C7 P1 C13 C18 -153.5(5) . . . . ?
C1 P1 C13 C18 94.0(5) . . . . ?
Au1 P1 C13 C18 -37.7(5) . . . . ?
C7 P1 C13 C14 31.5(5) . . . . ?
C1 P1 C13 C14 -81.0(5) . . . . ?
Au1 P1 C13 C14 147.3(4) . . . . ?
C18 C13 C14 C15 -0.3(9) . . . . ?
P1 C13 C14 C15 174.7(5) . . . . ?
C13 C14 C15 C16 0.0(10) . . . . ?
C14 C15 C16 C17 0.4(10) . . . . ?
C15 C16 C17 C18 -0.5(10) . . . . ?
C14 C13 C18 C17 0.1(9) . . . . ?
P1 C13 C18 C17 -175.1(5) . . . . ?
C16 C17 C18 C13 0.3(10) . . . . ?
C25 P2 C19 C20 -20.6(5) . . . . ?
C31 P2 C19 C20 87.8(5) . . . . ?
Au2 P2 C19 C20 -147.1(4) . . . . ?
C25 P2 C19 C24 159.4(4) . . . . ?
C31 P2 C19 C24 -92.3(4) . . . . ?
Au2 P2 C19 C24 32.8(4) . . . . ?
C24 C19 C20 C21 2.4(8) . . . . ?
P2 C19 C20 C21 -177.6(4) . . . . ?
C19 C20 C21 C22 -1.0(8) . . . . ?
C20 C21 C22 F2 180.0(5) . . . . ?
C20 C21 C22 C23 0.6(8) . . . . ?
C21 C22 C23 C24 -1.5(8) . . . . ?
F2 C22 C23 C24 179.0(5) . . . . ?
C22 C23 C24 C19 2.8(7) . . . . ?
C22 C23 C24 Au1 178.9(4) . . . . ?
C20 C19 C24 C23 -3.2(7) . . . . ?
P2 C19 C24 C23 176.8(4) . . . . ?
C20 C19 C24 Au1 -179.2(4) . . . . ?
P2 C19 C24 Au1 0.9(6) . . . . ?
P1 Au1 C24 C23 -56.0(9) . . . . ?
Au2 Au1 C24 C23 162.9(4) . . . . ?
Au4 Au1 C24 C23 78.6(4) . . . . ?
P1 Au1 C24 C19 119.7(6) . . . . ?
Au2 Au1 C24 C19 -21.3(4) . . . . ?
Au4 Au1 C24 C19 -105.6(4) . . . . ?
C19 P2 C25 C30 -91.8(5) . . . . ?
C31 P2 C25 C30 157.4(5) . . . . ?
Au2 P2 C25 C30 40.2(5) . . . . ?
C19 P2 C25 C26 88.2(5) . . . . ?
C31 P2 C25 C26 -22.6(5) . . . . ?
Au2 P2 C25 C26 -139.8(4) . . . . ?
C30 C25 C26 C27 -0.3(9) . . . . ?
P2 C25 C26 C27 179.7(5) . . . . ?
C25 C26 C27 C28 0.6(9) . . . . ?
C26 C27 C28 C29 -0.5(9) . . . . ?
C27 C28 C29 C30 0.2(9) . . . . ?
C28 C29 C30 C25 0.1(9) . . . . ?
C26 C25 C30 C29 0.0(8) . . . . ?
P2 C25 C30 C29 180.0(4) . . . . ?
C19 P2 C31 C32 158.9(4) . . . . ?
C25 P2 C31 C32 -89.2(5) . . . . ?
Au2 P2 C31 C32 28.1(5) . . . . ?
C19 P2 C31 C36 -24.3(5) . . . . ?
C25 P2 C31 C36 87.7(5) . . . . ?
Au2 P2 C31 C36 -155.1(4) . . . . ?
C36 C31 C32 C33 -2.2(9) . . . . ?
P2 C31 C32 C33 174.7(5) . . . . ?
C31 C32 C33 C34 0.6(9) . . . . ?
C32 C33 C34 C35 1.5(10) . . . . ?
C33 C34 C35 C36 -2.2(10) . . . . ?
C34 C35 C36 C31 0.6(9) . . . . ?
C32 C31 C36 C35 1.5(9) . . . . ?
P2 C31 C36 C35 -175.3(5) . . . . ?
C43 P3 C37 C38 27.3(5) . . . . ?
C49 P3 C37 C38 -82.9(5) . . . . ?
Au3 P3 C37 C38 153.6(4) . . . . ?
C43 P3 C37 C42 -152.5(4) . . . . ?
C49 P3 C37 C42 97.3(4) . . . . ?
Au3 P3 C37 C42 -26.2(5) . . . . ?
C42 C37 C38 C39 0.6(9) . . . . ?
P3 C37 C38 C39 -179.2(4) . . . . ?
C37 C38 C39 C40 0.3(9) . . . . ?
C38 C39 C40 F3 179.8(6) . . . . ?
C38 C39 C40 C41 -0.6(10) . . . . ?
F3 C40 C41 C42 179.5(5) . . . . ?
C39 C40 C41 C42 -0.1(10) . . . . ?
C40 C41 C42 C37 1.0(8) . . . . ?
C40 C41 C42 Au2 -173.0(5) . . . . ?
C38 C37 C42 C41 -1.2(8) . . . . ?
P3 C37 C42 C41 178.6(4) . . . . ?
C38 C37 C42 Au2 172.4(4) . . . . ?
P3 C37 C42 Au2 -7.8(6) . . . . ?
P2 Au2 C42 C41 54.0(9) . . . . ?
Au3 Au2 C42 C41 -160.9(4) . . . . ?
Au1 Au2 C42 C41 -82.6(4) . . . . ?
P2 Au2 C42 C37 -119.5(6) . . . . ?
Au3 Au2 C42 C37 25.6(4) . . . . ?
Au1 Au2 C42 C37 103.9(4) . . . . ?
C37 P3 C43 C44 -83.9(5) . . . . ?
C49 P3 C43 C44 28.3(6) . . . . ?
Au3 P3 C43 C44 145.6(4) . . . . ?
C37 P3 C43 C48 95.6(5) . . . . ?
C49 P3 C43 C48 -152.2(4) . . . . ?
Au3 P3 C43 C48 -34.8(5) . . . . ?
C48 C43 C44 C45 -3.8(9) . . . . ?
P3 C43 C44 C45 175.7(5) . . . . ?
C43 C44 C45 C46 2.1(10) . . . . ?
C44 C45 C46 C47 1.3(10) . . . . ?
C45 C46 C47 C48 -3.0(10) . . . . ?
C46 C47 C48 C43 1.2(9) . . . . ?
C44 C43 C48 C47 2.2(9) . . . . ?
P3 C43 C48 C47 -177.4(4) . . . . ?
C37 P3 C49 C54 26.6(5) . . . . ?
C43 P3 C49 C54 -84.5(5) . . . . ?
Au3 P3 C49 C54 156.1(4) . . . . ?
C37 P3 C49 C50 -156.1(4) . . . . ?
C43 P3 C49 C50 92.8(4) . . . . ?
Au3 P3 C49 C50 -26.6(5) . . . . ?
C54 C49 C50 C51 -1.0(8) . . . . ?
P3 C49 C50 C51 -178.5(4) . . . . ?
C49 C50 C51 C52 0.6(8) . . . . ?
C50 C51 C52 C53 -0.6(9) . . . . ?
C51 C52 C53 C54 1.2(9) . . . . ?
C52 C53 C54 C49 -1.7(9) . . . . ?
C50 C49 C54 C53 1.6(8) . . . . ?
P3 C49 C54 C53 178.9(4) . . . . ?
C61 P4 C55 C60 150.7(4) . . . . ?
C67 P4 C55 C60 -98.3(4) . . . . ?
Au4 P4 C55 C60 29.7(4) . . . . ?
C61 P4 C55 C56 -28.8(5) . . . . ?
C67 P4 C55 C56 82.2(4) . . . . ?
Au4 P4 C55 C56 -149.8(3) . . . . ?
C60 C55 C56 C57 0.7(8) . . . . ?
P4 C55 C56 C57 -179.9(4) . . . . ?
C55 C56 C57 C58 -0.9(7) . . . . ?
C56 C57 C58 C59 1.4(8) . . . . ?
C56 C57 C58 F4 -179.7(4) . . . . ?
F4 C58 C59 C60 179.5(4) . . . . ?
C57 C58 C59 C60 -1.6(8) . . . . ?
C56 C55 C60 C59 -0.8(7) . . . . ?
P4 C55 C60 C59 179.7(4) . . . . ?
C56 C55 C60 Au3 -176.3(4) . . . . ?
P4 C55 C60 Au3 4.2(6) . . . . ?
C58 C59 C60 C55 1.2(7) . . . . ?
C58 C59 C60 Au3 177.0(4) . . . . ?
P3 Au3 C60 C55 119.8(7) . . . . ?
Au4 Au3 C60 C55 -24.4(4) . . . . ?
Au2 Au3 C60 C55 -112.9(4) . . . . ?
P3 Au3 C60 C59 -55.7(9) . . . . ?
Au4 Au3 C60 C59 160.1(4) . . . . ?
Au2 Au3 C60 C59 71.5(4) . . . . ?
C55 P4 C61 C62 111.9(5) . . . . ?
C67 P4 C61 C62 -1.5(6) . . . . ?
Au4 P4 C61 C62 -122.5(5) . . . . ?
C55 P4 C61 C66 -70.1(5) . . . . ?
C67 P4 C61 C66 176.4(5) . . . . ?
Au4 P4 C61 C66 55.4(5) . . . . ?
C66 C61 C62 C63 -0.8(9) . . . . ?
P4 C61 C62 C63 177.1(5) . . . . ?
C61 C62 C63 C64 1.3(10) . . . . ?
C62 C63 C64 C65 -0.3(10) . . . . ?
C63 C64 C65 C66 -1.2(9) . . . . ?
C64 C65 C66 C61 1.8(9) . . . . ?
C62 C61 C66 C65 -0.8(9) . . . . ?
P4 C61 C66 C65 -178.8(5) . . . . ?
C55 P4 C67 C68 160.6(5) . . . . ?
C61 P4 C67 C68 -87.0(5) . . . . ?
Au4 P4 C67 C68 31.1(5) . . . . ?
C55 P4 C67 C72 -22.0(6) . . . . ?
C61 P4 C67 C72 90.4(6) . . . . ?
Au4 P4 C67 C72 -151.5(5) . . . . ?
C72 C67 C68 C69 -0.3(10) . . . . ?
P4 C67 C68 C69 177.1(5) . . . . ?
C67 C68 C69 C70 0.4(11) . . . . ?
C68 C69 C70 C71 0.2(13) . . . . ?
C69 C70 C71 C72 -0.8(15) . . . . ?
C68 C67 C72 C71 -0.4(12) . . . . ?
P4 C67 C72 C71 -177.8(7) . . . . ?
C70 C71 C72 C67 1.0(14) . . . . ?
